data_1543010
loop_
_publ_author_name
'Sasaki, Michiko'
'Ando, Masafumi'
'Kawahata, Masatoshi'
'Yamaguchi, Kentaro'
'Takeda, Kei'

_publ_section_title
;
 Spontaneous Oxygenation of Siloxy-N-silylketenimines to \a-Ketoamides.
;
_journal_issue 7
_journal_name_full 'Organic letters'
_journal_page_first 1598
_journal_page_last 1601
_journal_paper_doi 10.1021/acs.orglett.6b00455
_journal_volume 18
_journal_year 2016
_chemical_formula_sum 'C14 H29 N O2 Si'
_chemical_formula_weight 271.47
_chemical_name_systematic
;
 ?
;
_space_group_crystal_system triclinic
_space_group_IT_number 2
_space_group_name_Hall '-P 1'
_space_group_name_H-M_alt 'P -1'
_symmetry_space_group_name_Hall '-P 1'
_symmetry_space_group_name_H-M 'P -1'
_atom_sites_solution_hydrogens mixed
_audit_creation_method SHELXL-2013
_cell_angle_alpha 89.890(4)
_cell_angle_beta 75.960(4)
_cell_angle_gamma 65.051(4)
_cell_formula_units_Z 2
_cell_length_a 7.852(3)
_cell_length_b 8.477(4)
_cell_length_c 14.445(6)
_cell_measurement_reflns_used 6849
_cell_measurement_temperature 100
_cell_measurement_theta_max 25.414
_cell_measurement_theta_min 1.463
_cell_volume 840.2(6)
_computing_cell_refinement 'Bruker APEX2'
_computing_data_collection 'Bruker APEX2'
_computing_data_reduction 'Bruker APEX2'
_computing_molecular_graphics 'ORTEP-3 for Windows'
_computing_publication_material Yadokari-XG
_computing_structure_refinement 'SHELXL-2013 (Sheldrick, 2013)'
_computing_structure_solution 'SHELXS-2013 (Sheldrick, 2013)'
_diffrn_ambient_temperature 100
_diffrn_detector_area_resol_mean 8.333
_diffrn_measured_fraction_theta_full 0.916
_diffrn_measured_fraction_theta_max 0.873
_diffrn_measurement_device_type 'Bruker APEX II CCD area detector'
_diffrn_measurement_method '\f and \w scans'
_diffrn_radiation_type MoK\a
_diffrn_radiation_wavelength 0.71073
_diffrn_reflns_av_R_equivalents 0.0146
_diffrn_reflns_av_unetI/netI 0.0186
_diffrn_reflns_Laue_measured_fraction_full 0.916
_diffrn_reflns_Laue_measured_fraction_max 0.873
_diffrn_reflns_limit_h_max 9
_diffrn_reflns_limit_h_min -9
_diffrn_reflns_limit_k_max 10
_diffrn_reflns_limit_k_min -10
_diffrn_reflns_limit_l_max 17
_diffrn_reflns_limit_l_min -16
_diffrn_reflns_number 6849
_diffrn_reflns_point_group_measured_fraction_full 0.916
_diffrn_reflns_point_group_measured_fraction_max 0.873
_diffrn_reflns_theta_full 25.000
_diffrn_reflns_theta_max 25.414
_diffrn_reflns_theta_min 1.463
_diffrn_source 'fine-focus sealed tube'
_exptl_absorpt_coefficient_mu 0.137
_exptl_absorpt_correction_type none
_exptl_crystal_colour colourless
_exptl_crystal_density_diffrn 1.073
_exptl_crystal_description plate
_exptl_crystal_F_000 300
_exptl_crystal_size_max 0.500
_exptl_crystal_size_mid 0.400
_exptl_crystal_size_min 0.150
_refine_diff_density_max 0.329
_refine_diff_density_min -0.235
_refine_diff_density_rms 0.037
_refine_ls_extinction_method none
_refine_ls_goodness_of_fit_ref 1.076
_refine_ls_hydrogen_treatment mixed
_refine_ls_matrix_type full
_refine_ls_number_parameters 178
_refine_ls_number_reflns 2720
_refine_ls_number_restraints 0
_refine_ls_restrained_S_all 1.076
_refine_ls_R_factor_all 0.0357
_refine_ls_R_factor_gt 0.0321
_refine_ls_shift/su_max 0.000
_refine_ls_shift/su_mean 0.000
_refine_ls_structure_factor_coef Fsqd
_refine_ls_weighting_details 'w=1/[\s^2^(Fo^2^)+(0.0383P)^2^+0.3312P] where P=(Fo^2^+2Fc^2^)/3'
_refine_ls_weighting_scheme calc
_refine_ls_wR_factor_gt 0.0822
_refine_ls_wR_factor_ref 0.0844
_reflns_Friedel_coverage 0.000
_reflns_number_gt 2439
_reflns_number_total 2720
_reflns_threshold_expression 'I > 2\s(I)'
_cod_data_source_file ol6b00455_si_002.cif
_cod_data_source_block MSA-IX-1509D
_cod_original_cell_volume 840.1(6)
_cod_database_code 1543010
_shelx_space_group_comment
;
The symmetry employed for this shelxl refinement is uniquely defined
by the following loop, which should always be used as a source of
symmetry information in preference to the above space-group names.
They are only intended as comments.
;
_shelx_estimated_absorpt_t_min 0.935
_shelx_estimated_absorpt_t_max 0.980
_shelxl_version_number 2013-4

loop_
_space_group_symop_operation_xyz
'x, y, z'
'-x, -y, -z'

loop_
_atom_site_label
_atom_site_type_symbol
_atom_site_fract_x
_atom_site_fract_y
_atom_site_fract_z
_atom_site_U_iso_or_equiv
_atom_site_adp_type
_atom_site_occupancy
_atom_site_site_symmetry_order
_atom_site_calc_flag
_atom_site_refinement_flags_posn
_atom_site_refinement_flags_adp
C1 C 0.2879(2) 0.54213(17) 0.43085(10) 0.0195(3) Uani 1 1 d . .
C2 C 0.1361(2) 0.59271(18) 0.37349(10) 0.0195(3) Uani 1 1 d . .
H1 H 0.0491 0.5336 0.3950 0.023 Uiso 1 1 calc R U
C3 C 0.0175(2) 0.78803(19) 0.38961(10) 0.0239(3) Uani 1 1 d . .
H2 H 0.0833 0.8588 0.3688 0.029 Uiso 1 1 calc R U
C4 C -0.1712(2) 0.8680(2) 0.43059(11) 0.0267(3) Uani 1 1 d . .
H3 H -0.2366 0.7971 0.4518 0.032 Uiso 1 1 calc R U
C5 C -0.2905(3) 1.0627(2) 0.44620(13) 0.0380(4) Uani 1 1 d . .
H4 H -0.2050 1.1205 0.4250 0.057 Uiso 1 1 calc R U
H5 H -0.3571 1.0995 0.5146 0.057 Uiso 1 1 calc R U
H6 H -0.3874 1.0956 0.4092 0.057 Uiso 1 1 calc R U
C6 C 0.4305(2) 0.33497(19) 0.09847(10) 0.0223(3) Uani 1 1 d . .
H7 H 0.4675 0.4339 0.0859 0.027 Uiso 1 1 calc R U
C7 C 0.4159(2) 0.2723(2) 0.00248(11) 0.0324(4) Uani 1 1 d . .
H8 H 0.5423 0.2326 -0.0452 0.049 Uiso 1 1 calc R U
H9 H 0.3171 0.3691 -0.0197 0.049 Uiso 1 1 calc R U
H10 H 0.3789 0.1753 0.0110 0.049 Uiso 1 1 calc R U
C8 C 0.5991(2) 0.1907(2) 0.12920(13) 0.0372(4) Uani 1 1 d . .
H11 H 0.5766 0.0855 0.1357 0.056 Uiso 1 1 calc R U
H12 H 0.6063 0.2315 0.1909 0.056 Uiso 1 1 calc R U
H13 H 0.7220 0.1631 0.0805 0.056 Uiso 1 1 calc R U
C9 C 0.1169(2) 0.2628(2) 0.25792(11) 0.0259(3) Uani 1 1 d . .
H14 H -0.0102 0.3329 0.3063 0.031 Uiso 1 1 calc R U
C10 C 0.0755(3) 0.1509(3) 0.19052(13) 0.0431(5) Uani 1 1 d . .
H15 H 0.1978 0.0723 0.1445 0.065 Uiso 1 1 calc R U
H16 H -0.0147 0.2277 0.1558 0.065 Uiso 1 1 calc R U
H17 H 0.0171 0.0815 0.2284 0.065 Uiso 1 1 calc R U
C11 C 0.2549(3) 0.1455(2) 0.31494(12) 0.0351(4) Uani 1 1 d . .
H18 H 0.1877 0.0907 0.3602 0.053 Uiso 1 1 calc R U
H19 H 0.2945 0.2166 0.3505 0.053 Uiso 1 1 calc R U
H20 H 0.3705 0.0544 0.2705 0.053 Uiso 1 1 calc R U
C12 C -0.0068(2) 0.5767(2) 0.14162(10) 0.0240(3) Uani 1 1 d . .
H21 H -0.0113 0.5044 0.0885 0.029 Uiso 1 1 calc R U
C13 C 0.0383(3) 0.7231(2) 0.09672(13) 0.0380(4) Uani 1 1 d . .
H22 H -0.0628 0.7925 0.0654 0.057 Uiso 1 1 calc R U
H23 H 0.1653 0.6717 0.0490 0.057 Uiso 1 1 calc R U
H24 H 0.0412 0.7987 0.1470 0.057 Uiso 1 1 calc R U
C14 C -0.2088(2) 0.6521(3) 0.21339(12) 0.0437(5) Uani 1 1 d . .
H25 H -0.2098 0.7227 0.2674 0.066 Uiso 1 1 calc R U
H26 H -0.2390 0.5561 0.2373 0.066 Uiso 1 1 calc R U
H27 H -0.3068 0.7258 0.1815 0.066 Uiso 1 1 calc R U
N1 N 0.46624(19) 0.51345(19) 0.38121(10) 0.0279(3) Uani 1 1 d . .
H28 H 0.554(3) 0.495(2) 0.4120(14) 0.041(5) Uiso 1 1 d . .
H29 H 0.487(3) 0.517(2) 0.3199(14) 0.035(5) Uiso 1 1 d . .
O1 O 0.23991(14) 0.53645(14) 0.51846(7) 0.0251(3) Uani 1 1 d . .
O2 O 0.23462(14) 0.53950(13) 0.27347(7) 0.0215(2) Uani 1 1 d . .
Si1 Si 0.19279(5) 0.42660(5) 0.19490(3) 0.01911(13) Uani 1 1 d . .

loop_
_atom_site_aniso_label
_atom_site_aniso_U_11
_atom_site_aniso_U_22
_atom_site_aniso_U_33
_atom_site_aniso_U_23
_atom_site_aniso_U_13
_atom_site_aniso_U_12
C1 0.0199(7) 0.0169(7) 0.0235(8) 0.0019(6) -0.0068(6) -0.0090(6)
C2 0.0185(7) 0.0226(7) 0.0188(7) 0.0015(6) -0.0051(6) -0.0101(6)
C3 0.0264(8) 0.0241(8) 0.0265(8) 0.0059(6) -0.0125(6) -0.0131(7)
C4 0.0270(8) 0.0253(8) 0.0276(8) 0.0026(6) -0.0113(7) -0.0089(7)
C5 0.0325(9) 0.0285(9) 0.0458(11) 0.0012(8) -0.0160(8) -0.0035(7)
C6 0.0189(7) 0.0229(8) 0.0237(8) 0.0026(6) -0.0060(6) -0.0077(6)
C7 0.0250(8) 0.0361(9) 0.0283(9) -0.0061(7) -0.0020(7) -0.0086(7)
C8 0.0206(8) 0.0413(10) 0.0397(10) 0.0097(8) -0.0072(7) -0.0045(7)
C9 0.0289(8) 0.0304(8) 0.0228(8) 0.0027(6) -0.0058(6) -0.0175(7)
C10 0.0646(13) 0.0495(11) 0.0370(10) 0.0091(8) -0.0163(9) -0.0435(10)
C11 0.0450(10) 0.0315(9) 0.0358(10) 0.0124(7) -0.0140(8) -0.0214(8)
C12 0.0187(7) 0.0290(8) 0.0221(8) 0.0000(6) -0.0073(6) -0.0075(6)
C13 0.0338(9) 0.0279(9) 0.0521(11) 0.0130(8) -0.0222(8) -0.0074(7)
C14 0.0187(8) 0.0687(13) 0.0296(9) -0.0001(9) -0.0081(7) -0.0050(8)
N1 0.0205(7) 0.0448(8) 0.0214(8) 0.0060(6) -0.0083(6) -0.0157(6)
O1 0.0219(5) 0.0341(6) 0.0214(6) 0.0053(4) -0.0077(4) -0.0129(5)
O2 0.0208(5) 0.0271(6) 0.0193(5) 0.0024(4) -0.0060(4) -0.0125(4)
Si1 0.0170(2) 0.0220(2) 0.0193(2) 0.00265(16) -0.00632(16) -0.00864(17)

loop_
_atom_type_symbol
_atom_type_description
_atom_type_scat_dispersion_real
_atom_type_scat_dispersion_imag
_atom_type_scat_source
C C 0.0033 0.0016 'International Tables Vol C Tables 4.2.6.8 and 6.1.1.4'
H H 0.0000 0.0000 'International Tables Vol C Tables 4.2.6.8 and 6.1.1.4'
N N 0.0061 0.0033 'International Tables Vol C Tables 4.2.6.8 and 6.1.1.4'
O O 0.0106 0.0060 'International Tables Vol C Tables 4.2.6.8 and 6.1.1.4'
Si Si 0.0817 0.0704 'International Tables Vol C Tables 4.2.6.8 and 6.1.1.4'

loop_
_geom_angle_atom_site_label_1
_geom_angle_atom_site_label_2
_geom_angle_atom_site_label_3
_geom_angle
O1 C1 N1 124.01(14)
O1 C1 C2 120.28(13)
N1 C1 C2 115.65(13)
O2 C2 C3 109.55(11)
O2 C2 C1 108.90(11)
C3 C2 C1 108.87(11)
O2 C2 H1 109.8
C3 C2 H1 109.8
C1 C2 H1 109.8
C4 C3 C2 124.58(14)
C4 C3 H2 117.7
C2 C3 H2 117.7
C3 C4 C5 124.81(15)
C3 C4 H3 117.6
C5 C4 H3 117.6
C4 C5 H4 109.5
C4 C5 H5 109.5
H4 C5 H5 109.5
C4 C5 H6 109.5
H4 C5 H6 109.5
H5 C5 H6 109.5
C7 C6 C8 110.11(13)
C7 C6 Si1 113.75(10)
C8 C6 Si1 113.68(11)
C7 C6 H7 106.2
C8 C6 H7 106.2
Si1 C6 H7 106.2
C6 C7 H8 109.5
C6 C7 H9 109.5
H8 C7 H9 109.5
C6 C7 H10 109.5
H8 C7 H10 109.5
H9 C7 H10 109.5
C6 C8 H11 109.5
C6 C8 H12 109.5
H11 C8 H12 109.5
C6 C8 H13 109.5
H11 C8 H13 109.5
H12 C8 H13 109.5
C11 C9 C10 110.50(14)
C11 C9 Si1 114.88(11)
C10 C9 Si1 112.81(11)
C11 C9 H14 106.0
C10 C9 H14 106.0
Si1 C9 H14 106.0
C9 C10 H15 109.5
C9 C10 H16 109.5
H15 C10 H16 109.5
C9 C10 H17 109.5
H15 C10 H17 109.5
H16 C10 H17 109.5
C9 C11 H18 109.5
C9 C11 H19 109.5
H18 C11 H19 109.5
C9 C11 H20 109.5
H18 C11 H20 109.5
H19 C11 H20 109.5
C13 C12 C14 110.85(14)
C13 C12 Si1 111.74(11)
C14 C12 Si1 113.00(11)
C13 C12 H21 107.0
C14 C12 H21 107.0
Si1 C12 H21 107.0
C12 C13 H22 109.5
C12 C13 H23 109.5
H22 C13 H23 109.5
C12 C13 H24 109.5
H22 C13 H24 109.5
H23 C13 H24 109.5
C12 C14 H25 109.5
C12 C14 H26 109.5
H25 C14 H26 109.5
C12 C14 H27 109.5
H25 C14 H27 109.5
H26 C14 H27 109.5
C1 N1 H28 118.7(12)
C1 N1 H29 117.5(12)
H28 N1 H29 123.7(17)
C2 O2 Si1 128.19(9)
O2 Si1 C9 108.97(7)
O2 Si1 C6 102.29(6)
C9 Si1 C6 116.54(7)
O2 Si1 C12 110.87(7)
C9 Si1 C12 109.16(7)
C6 Si1 C12 108.82(7)

loop_
_geom_bond_atom_site_label_1
_geom_bond_atom_site_label_2
_geom_bond_distance
C1 O1 1.2367(18)
C1 N1 1.327(2)
C1 C2 1.529(2)
C2 O2 1.4335(17)
C2 C3 1.503(2)
C2 H1 1.0000
C3 C4 1.317(2)
C3 H2 0.9500
C4 C5 1.499(2)
C4 H3 0.9500
C5 H4 0.9800
C5 H5 0.9800
C5 H6 0.9800
C6 C7 1.533(2)
C6 C8 1.537(2)
C6 Si1 1.8834(16)
C6 H7 1.0000
C7 H8 0.9800
C7 H9 0.9800
C7 H10 0.9800
C8 H11 0.9800
C8 H12 0.9800
C8 H13 0.9800
C9 C11 1.537(2)
C9 C10 1.540(2)
C9 Si1 1.8819(16)
C9 H14 1.0000
C10 H15 0.9800
C10 H16 0.9800
C10 H17 0.9800
C11 H18 0.9800
C11 H19 0.9800
C11 H20 0.9800
C12 C13 1.530(2)
C12 C14 1.533(2)
C12 Si1 1.8882(15)
C12 H21 1.0000
C13 H22 0.9800
C13 H23 0.9800
C13 H24 0.9800
C14 H25 0.9800
C14 H26 0.9800
C14 H27 0.9800
N1 H28 0.87(2)
N1 H29 0.863(19)
O2 Si1 1.6620(11)

loop_
_geom_torsion_atom_site_label_1
_geom_torsion_atom_site_label_2
_geom_torsion_atom_site_label_3
_geom_torsion_atom_site_label_4
_geom_torsion
O1 C1 C2 O2 -162.82(12)
N1 C1 C2 O2 19.85(17)
O1 C1 C2 C3 77.79(16)
N1 C1 C2 C3 -99.54(15)
O2 C2 C3 C4 123.93(15)
C1 C2 C3 C4 -117.08(16)
C2 C3 C4 C5 -179.53(14)
C3 C2 O2 Si1 -110.45(12)
C1 C2 O2 Si1 130.58(11)
C2 O2 Si1 C9 -34.66(12)
C2 O2 Si1 C6 -158.61(11)
C2 O2 Si1 C12 85.51(12)
C11 C9 Si1 O2 -51.92(13)
C10 C9 Si1 O2 -179.78(11)
C11 C9 Si1 C6 63.13(13)
C10 C9 Si1 C6 -64.73(14)
C11 C9 Si1 C12 -173.14(11)
C10 C9 Si1 C12 59.00(14)
C7 C6 Si1 O2 -162.04(11)
C8 C6 Si1 O2 70.86(12)
C7 C6 Si1 C9 79.23(13)
C8 C6 Si1 C9 -47.88(14)
C7 C6 Si1 C12 -44.68(13)
C8 C6 Si1 C12 -171.78(11)
C13 C12 Si1 O2 55.03(12)
C14 C12 Si1 O2 -70.82(13)
C13 C12 Si1 C9 175.09(11)
C14 C12 Si1 C9 49.24(14)
C13 C12 Si1 C6 -56.73(13)
C14 C12 Si1 C6 177.42(12)
